data_4127794
loop_
_publ_author_name
'Krebs, Kilian M.'
'Hanselmann, Dominik'
'Schubert, Hartmut'
'Wurst, Kai'
'Scheele, Marcus'
'Wesemann, Lars'

_publ_section_title
;
 Phosphine-Stabilized Digermavinylidene.
;
_journal_issue 8
_journal_name_full 'Journal of the American Chemical Society'
_journal_page_first 3424
_journal_page_last 3429
_journal_paper_doi 10.1021/jacs.8b13645
_journal_volume 141
_journal_year 2019
_chemical_formula_sum 'C60 H69 Ge2 P'
_chemical_formula_weight 966.30
_space_group_crystal_system triclinic
_space_group_IT_number 2
_space_group_name_Hall '-P 1'
_space_group_name_H-M_alt 'P -1'
_symmetry_space_group_name_Hall '-P 1'
_symmetry_space_group_name_H-M 'P -1'
_atom_sites_solution_hydrogens geom
_audit_creation_method SHELXL-2018/1
_cell_angle_alpha 83.4320(10)
_cell_angle_beta 81.1790(10)
_cell_angle_gamma 88.2720(10)
_cell_formula_units_Z 2
_cell_length_a 9.5389(2)
_cell_length_b 16.2601(4)
_cell_length_c 16.9069(4)
_cell_measurement_reflns_used 9945
_cell_measurement_temperature 100(2)
_cell_measurement_theta_max 30.51
_cell_measurement_theta_min 2.52
_cell_volume 2574.08(10)
_computing_cell_refinement 'Bruker SAINT'
_computing_data_collection 'Bruker APEX2'
_computing_data_reduction 'Bruker SAINT'
_computing_structure_refinement 'SHELXL-2018/1 (Sheldrick, 2018)'
_computing_structure_solution 'SHELXS-97 (Sheldrick 2008)'
_diffrn_ambient_temperature 100(2)
_diffrn_detector_area_resol_mean 8.333
_diffrn_measured_fraction_theta_full 0.997
_diffrn_measured_fraction_theta_max 0.989
_diffrn_measurement_device_type 'Bruker APEX-II CCD'
_diffrn_measurement_method '\f and \w scans'
_diffrn_radiation_type MoK\a
_diffrn_radiation_wavelength 0.71073
_diffrn_reflns_av_R_equivalents 0.0292
_diffrn_reflns_av_unetI/netI 0.0281
_diffrn_reflns_Laue_measured_fraction_full 0.997
_diffrn_reflns_Laue_measured_fraction_max 0.989
_diffrn_reflns_limit_h_max 13
_diffrn_reflns_limit_h_min -13
_diffrn_reflns_limit_k_max 23
_diffrn_reflns_limit_k_min -23
_diffrn_reflns_limit_l_max 24
_diffrn_reflns_limit_l_min -24
_diffrn_reflns_number 61324
_diffrn_reflns_point_group_measured_fraction_full 0.997
_diffrn_reflns_point_group_measured_fraction_max 0.989
_diffrn_reflns_theta_full 25.242
_diffrn_reflns_theta_max 30.538
_diffrn_reflns_theta_min 1.854
_exptl_absorpt_coefficient_mu 1.236
_exptl_absorpt_correction_T_max 0.7461
_exptl_absorpt_correction_T_min 0.6607
_exptl_absorpt_correction_type multi-scan
_exptl_absorpt_process_details 'SADABS V2008/1 (Bruker AXS)'
_exptl_crystal_colour orange
_exptl_crystal_density_diffrn 1.247
_exptl_crystal_description prism
_exptl_crystal_F_000 1016
_exptl_crystal_size_max 0.338
_exptl_crystal_size_mid 0.267
_exptl_crystal_size_min 0.190
_refine_diff_density_max 1.173
_refine_diff_density_min -0.648
_refine_diff_density_rms 0.069
_refine_ls_extinction_method none
_refine_ls_goodness_of_fit_ref 1.018
_refine_ls_hydrogen_treatment constr
_refine_ls_matrix_type full
_refine_ls_number_parameters 580
_refine_ls_number_reflns 15609
_refine_ls_number_restraints 0
_refine_ls_restrained_S_all 1.018
_refine_ls_R_factor_all 0.0435
_refine_ls_R_factor_gt 0.0315
_refine_ls_shift/su_max 0.002
_refine_ls_shift/su_mean 0.000
_refine_ls_structure_factor_coef Fsqd
_refine_ls_weighting_details 'w=1/[\s^2^(Fo^2^)+(0.0421P)^2^+1.0573P] where P=(Fo^2^+2Fc^2^)/3'
_refine_ls_weighting_scheme calc
_refine_ls_wR_factor_gt 0.0747
_refine_ls_wR_factor_ref 0.0796
_reflns_Friedel_coverage 0.000
_reflns_number_gt 13036
_reflns_number_total 15609
_reflns_threshold_expression 'I > 2\s(I)'
_cod_data_source_file ja8b13645_si_005.cif
_cod_data_source_block shelx
_cod_database_code 4127794
_shelx_shelxl_version_number 2018/1
_shelx_space_group_comment
;
The symmetry employed for this shelxl refinement is uniquely defined
by the following loop, which should always be used as a source of
symmetry information in preference to the above space-group names.
They are only intended as comments.
;
_shelx_estimated_absorpt_t_min 0.680
_shelx_estimated_absorpt_t_max 0.799

loop_
_space_group_symop_operation_xyz
'x, y, z'
'-x, -y, -z'

loop_
_atom_site_label
_atom_site_type_symbol
_atom_site_fract_x
_atom_site_fract_y
_atom_site_fract_z
_atom_site_U_iso_or_equiv
_atom_site_adp_type
_atom_site_occupancy
_atom_site_site_symmetry_order
_atom_site_calc_flag
_atom_site_refinement_flags_posn
_atom_site_refinement_flags_adp
Ge1 Ge 0.49520(2) 0.73829(2) 0.62688(2) 0.01683(4) Uani 1 1 d . .
Ge2 Ge 0.67886(2) 0.68384(2) 0.69147(2) 0.01075(4) Uani 1 1 d . .
P1 P 0.65706(4) 0.70135(2) 0.51367(2) 0.01216(7) Uani 1 1 d . .
C1 C 0.82131(14) 0.65105(8) 0.53731(8) 0.0135(2) Uani 1 1 d . .
C2 C 0.83796(14) 0.64225(8) 0.61879(8) 0.0133(2) Uani 1 1 d . .
C3 C 0.96654(15) 0.61045(9) 0.63968(9) 0.0169(3) Uani 1 1 d . .
H4 H 0.979646 0.603287 0.694642 0.020 Uiso 1 1 calc R U
C4 C 1.07534(16) 0.58922(10) 0.58089(10) 0.0219(3) Uani 1 1 d . .
H3 H 1.162865 0.568502 0.595814 0.026 Uiso 1 1 calc R U
C5 C 1.05732(16) 0.59801(10) 0.50058(10) 0.0220(3) Uani 1 1 d . .
H2 H 1.131714 0.582389 0.460785 0.026 Uiso 1 1 calc R U
C6 C 0.93071(15) 0.62960(9) 0.47826(9) 0.0181(3) Uani 1 1 d . .
H1 H 0.918562 0.636585 0.423155 0.022 Uiso 1 1 calc R U
C7 C 0.73782(13) 0.68504(8) 0.79801(7) 0.0109(2) Uani 1 1 d . .
C8 C 0.78951(14) 0.75950(8) 0.81745(8) 0.0116(2) Uani 1 1 d . .
C9 C 0.84539(15) 0.76040(9) 0.88892(8) 0.0157(3) Uani 1 1 d . .
H30 H 0.882131 0.810320 0.901184 0.019 Uiso 1 1 calc R U
C10 C 0.84776(16) 0.68919(9) 0.94215(8) 0.0181(3) Uani 1 1 d . .
H29 H 0.888523 0.689850 0.989928 0.022 Uiso 1 1 calc R U
C11 C 0.79035(16) 0.61682(9) 0.92540(8) 0.0164(3) Uani 1 1 d . .
H5 H 0.788217 0.568817 0.963295 0.020 Uiso 1 1 calc R U
C12 C 0.73556(14) 0.61334(8) 0.85367(8) 0.0120(2) Uani 1 1 d . .
C13 C 0.67064(14) 0.53310(8) 0.84226(8) 0.0124(2) Uani 1 1 d . .
C14 C 0.75711(15) 0.46179(8) 0.83174(8) 0.0137(2) Uani 1 1 d . .
C15 C 0.69283(15) 0.38639(8) 0.82954(8) 0.0157(3) Uani 1 1 d . .
H21 H 0.751229 0.338681 0.822166 0.019 Uiso 1 1 calc R U
C16 C 0.54651(15) 0.37838(9) 0.83773(8) 0.0159(3) Uani 1 1 d . .
C17 C 0.48568(17) 0.29361(9) 0.83445(9) 0.0205(3) Uani 1 1 d . .
H6 H 0.547039 0.267675 0.790331 0.025 Uiso 1 1 calc R U
C18 C 0.33520(18) 0.29701(11) 0.81455(11) 0.0273(3) Uani 1 1 d . .
H9 H 0.270312 0.317464 0.858984 0.041 Uiso 1 1 calc R U
H8 H 0.306940 0.241409 0.806731 0.041 Uiso 1 1 calc R U
H7 H 0.331458 0.334342 0.765100 0.041 Uiso 1 1 calc R U
C19 C 0.4928(2) 0.23717(10) 0.91253(11) 0.0295(4) Uani 1 1 d . .
H12 H 0.590637 0.234236 0.923927 0.044 Uiso 1 1 calc R U
H10 H 0.461681 0.181569 0.906738 0.044 Uiso 1 1 calc R U
H11 H 0.430725 0.259503 0.956972 0.044 Uiso 1 1 calc R U
C20 C 0.46282(15) 0.44935(9) 0.84771(8) 0.0160(3) Uani 1 1 d . .
H13 H 0.362616 0.445032 0.853226 0.019 Uiso 1 1 calc R U
C21 C 0.52168(14) 0.52676(8) 0.84987(8) 0.0134(2) Uani 1 1 d . .
C22 C 0.42359(15) 0.60102(9) 0.86508(8) 0.0155(3) Uani 1 1 d . .
H20 H 0.475382 0.651598 0.837907 0.019 Uiso 1 1 calc R U
C23 C 0.28418(17) 0.59892(11) 0.83086(11) 0.0268(3) Uani 1 1 d . .
H16 H 0.304621 0.589271 0.774048 0.040 Uiso 1 1 calc R U
H15 H 0.233720 0.651953 0.835506 0.040 Uiso 1 1 calc R U
H14 H 0.225031 0.554188 0.861141 0.040 Uiso 1 1 calc R U
C24 C 0.3942(2) 0.60982(11) 0.95521(10) 0.0275(3) Uani 1 1 d . .
H17 H 0.344972 0.560602 0.983927 0.041 Uiso 1 1 calc R U
H19 H 0.334588 0.659034 0.964218 0.041 Uiso 1 1 calc R U
H18 H 0.484105 0.615482 0.975266 0.041 Uiso 1 1 calc R U
C25 C 0.91824(15) 0.46312(9) 0.82342(9) 0.0169(3) Uani 1 1 d . .
H25 H 0.947983 0.522303 0.815817 0.020 Uiso 1 1 calc R U
C26 C 0.99040(17) 0.42181(10) 0.75023(10) 0.0251(3) Uani 1 1 d . .
H22 H 0.975608 0.361906 0.760157 0.038 Uiso 1 1 calc R U
H23 H 1.092316 0.432982 0.741392 0.038 Uiso 1 1 calc R U
H24 H 0.949326 0.444164 0.702414 0.038 Uiso 1 1 calc R U
C27 C 0.97031(17) 0.42133(10) 0.89993(10) 0.0240(3) Uani 1 1 d . .
H28 H 0.943008 0.362994 0.908499 0.036 Uiso 1 1 calc R U
H27 H 0.927318 0.449256 0.946293 0.036 Uiso 1 1 calc R U
H26 H 1.073829 0.425063 0.893832 0.036 Uiso 1 1 calc R U
C28 C 0.77929(14) 0.83985(8) 0.76499(8) 0.0118(2) Uani 1 1 d . .
C29 C 0.88484(14) 0.86209(8) 0.69885(8) 0.0128(2) Uani 1 1 d . .
C30 C 0.86978(15) 0.93687(9) 0.65137(8) 0.0155(3) Uani 1 1 d . .
H31 H 0.940379 0.951904 0.606365 0.019 Uiso 1 1 calc R U
C31 C 0.75495(16) 0.99011(9) 0.66772(9) 0.0176(3) Uani 1 1 d . .
C32 C 0.74463(18) 1.07077(9) 0.61363(10) 0.0236(3) Uani 1 1 d . .
H32 H 0.824163 1.070584 0.567622 0.028 Uiso 1 1 calc R U
C33 C 0.7647(2) 1.14573(10) 0.65770(13) 0.0357(4) Uani 1 1 d . .
H33 H 0.771777 1.195944 0.619345 0.054 Uiso 1 1 calc R U
H35 H 0.851813 1.138248 0.681957 0.054 Uiso 1 1 calc R U
H34 H 0.683394 1.150995 0.700001 0.054 Uiso 1 1 calc R U
C34 C 0.6062(2) 1.07806(11) 0.57805(11) 0.0297(4) Uani 1 1 d . .
H38 H 0.526543 1.085297 0.620867 0.045 Uiso 1 1 calc R U
H37 H 0.592764 1.027640 0.553553 0.045 Uiso 1 1 calc R U
H36 H 0.610493 1.125934 0.536920 0.045 Uiso 1 1 calc R U
C35 C 0.65287(15) 0.96748(9) 0.73428(9) 0.0178(3) Uani 1 1 d . .
H39 H 0.574078 1.003464 0.746326 0.021 Uiso 1 1 calc R U
C36 C 0.66316(14) 0.89333(9) 0.78381(8) 0.0146(2) Uani 1 1 d . .
C37 C 0.54845(15) 0.87226(9) 0.85576(9) 0.0176(3) Uani 1 1 d . .
H46 H 0.576563 0.818691 0.884796 0.021 Uiso 1 1 calc R U
C38 C 0.5367(2) 0.93729(12) 0.91484(11) 0.0318(4) Uani 1 1 d . .
H40 H 0.628255 0.941939 0.933422 0.048 Uiso 1 1 calc R U
H41 H 0.464044 0.920832 0.961075 0.048 Uiso 1 1 calc R U
H42 H 0.510313 0.990879 0.887959 0.048 Uiso 1 1 calc R U
C39 C 0.40571(17) 0.85942(13) 0.82939(11) 0.0320(4) Uani 1 1 d . .
H43 H 0.374807 0.911064 0.800891 0.048 Uiso 1 1 calc R U
H45 H 0.335421 0.843209 0.876862 0.048 Uiso 1 1 calc R U
H44 H 0.415086 0.815713 0.793453 0.048 Uiso 1 1 calc R U
C40 C 1.01551(14) 0.80737(9) 0.68111(8) 0.0145(2) Uani 1 1 d . .
H50 H 0.986255 0.748906 0.699488 0.017 Uiso 1 1 calc R U
C41 C 1.13017(16) 0.82728(10) 0.72985(10) 0.0227(3) Uani 1 1 d . .
H47 H 1.164161 0.883612 0.711907 0.034 Uiso 1 1 calc R U
H49 H 1.209418 0.787846 0.721748 0.034 Uiso 1 1 calc R U
H48 H 1.090413 0.823131 0.787141 0.034 Uiso 1 1 calc R U
C42 C 1.07675(16) 0.81136(10) 0.59163(9) 0.0207(3) Uani 1 1 d . .
H51 H 1.001031 0.802025 0.560624 0.031 Uiso 1 1 calc R U
H52 H 1.150627 0.768601 0.583794 0.031 Uiso 1 1 calc R U
H53 H 1.117813 0.866007 0.573169 0.031 Uiso 1 1 calc R U
C43 C 0.57884(14) 0.63834(8) 0.45038(8) 0.0132(2) Uani 1 1 d . .
C44 C 0.46027(15) 0.67071(9) 0.41789(9) 0.0179(3) Uani 1 1 d . .
H58 H 0.425290 0.724370 0.428227 0.021 Uiso 1 1 calc R U
C45 C 0.39302(16) 0.62486(10) 0.37046(9) 0.0187(3) Uani 1 1 d . .
H54 H 0.313440 0.647670 0.347656 0.022 Uiso 1 1 calc R U
C46 C 0.44199(16) 0.54583(9) 0.35638(8) 0.0189(3) Uani 1 1 d . .
H57 H 0.395093 0.514148 0.324713 0.023 Uiso 1 1 calc R U
C47 C 0.55910(16) 0.51337(9) 0.38854(9) 0.0197(3) Uani 1 1 d . .
H56 H 0.593049 0.459442 0.378512 0.024 Uiso 1 1 calc R U
C48 C 0.62804(16) 0.55929(9) 0.43575(9) 0.0175(3) Uani 1 1 d . .
H55 H 0.708392 0.536535 0.457817 0.021 Uiso 1 1 calc R U
C49 C 0.72100(15) 0.79182(9) 0.44530(8) 0.0164(3) Uani 1 1 d . .
C50 C 0.76023(18) 0.78707(10) 0.36276(9) 0.0237(3) Uani 1 1 d . .
H63 H 0.747133 0.737057 0.340907 0.028 Uiso 1 1 calc R U
C51 C 0.8182(2) 0.85510(11) 0.31266(10) 0.0299(4) Uani 1 1 d . .
H59 H 0.844954 0.851635 0.256638 0.036 Uiso 1 1 calc R U
C52 C 0.8370(2) 0.92813(11) 0.34457(11) 0.0302(4) Uani 1 1 d . .
H60 H 0.876526 0.974805 0.310369 0.036 Uiso 1 1 calc R U
C53 C 0.7982(2) 0.93308(10) 0.42630(11) 0.0289(4) Uani 1 1 d . .
H61 H 0.811377 0.983239 0.447874 0.035 Uiso 1 1 calc R U
C54 C 0.74017(17) 0.86548(10) 0.47685(9) 0.0213(3) Uani 1 1 d . .
H62 H 0.713598 0.869347 0.532808 0.026 Uiso 1 1 calc R U
C55 C 0.0685(3) 0.13199(15) 0.93218(12) 0.0545(7) Uani 1 1 d . .
H64 H 0.115498 0.169846 0.957688 0.065 Uiso 1 1 calc R U
C56 C -0.0642(3) 0.15174(14) 0.91165(16) 0.0582(7) Uani 1 1 d . .
H69 H -0.108847 0.202854 0.923479 0.070 Uiso 1 1 calc R U
C57 C -0.1318(3) 0.09693(15) 0.87389(14) 0.0480(5) Uani 1 1 d . .
H66 H -0.223179 0.110078 0.859881 0.058 Uiso 1 1 calc R U
C58 C -0.0664(2) 0.02353(12) 0.85672(11) 0.0344(4) Uani 1 1 d . .
H65 H -0.111917 -0.013884 0.829966 0.041 Uiso 1 1 calc R U
C59 C 0.1326(2) 0.05785(16) 0.91581(12) 0.0440(5) Uani 1 1 d . .
H67 H 0.223289 0.043935 0.930482 0.053 Uiso 1 1 calc R U
C60 C 0.0646(2) 0.00389(12) 0.87802(11) 0.0341(4) Uani 1 1 d . .
H68 H 0.108666 -0.047460 0.866568 0.041 Uiso 1 1 calc R U

loop_
_atom_site_aniso_label
_atom_site_aniso_U_11
_atom_site_aniso_U_22
_atom_site_aniso_U_33
_atom_site_aniso_U_23
_atom_site_aniso_U_13
_atom_site_aniso_U_12
Ge1 0.01558(7) 0.02362(8) 0.01241(7) -0.00550(6) -0.00407(5) 0.00518(6)
Ge2 0.01315(7) 0.01174(7) 0.00788(6) -0.00202(5) -0.00251(5) -0.00054(5)
P1 0.01541(15) 0.01257(15) 0.00913(14) -0.00244(12) -0.00284(12) -0.00076(12)
C1 0.0141(6) 0.0133(6) 0.0137(6) -0.0031(5) -0.0022(5) -0.0017(5)
C2 0.0157(6) 0.0107(6) 0.0139(6) -0.0025(5) -0.0028(5) -0.0018(5)
C3 0.0187(6) 0.0158(6) 0.0176(6) -0.0040(5) -0.0059(5) 0.0016(5)
C4 0.0165(6) 0.0230(7) 0.0284(8) -0.0095(6) -0.0057(6) 0.0043(6)
C5 0.0170(6) 0.0251(8) 0.0234(7) -0.0086(6) 0.0026(6) -0.0003(6)
C6 0.0191(6) 0.0215(7) 0.0133(6) -0.0050(5) 0.0012(5) -0.0020(5)
C7 0.0116(5) 0.0119(6) 0.0094(5) -0.0024(4) -0.0016(4) -0.0005(4)
C8 0.0130(6) 0.0114(6) 0.0106(5) -0.0019(4) -0.0021(4) -0.0007(4)
C9 0.0201(6) 0.0145(6) 0.0141(6) -0.0032(5) -0.0062(5) -0.0031(5)
C10 0.0249(7) 0.0182(7) 0.0132(6) -0.0011(5) -0.0092(5) -0.0027(5)
C11 0.0245(7) 0.0138(6) 0.0118(6) 0.0008(5) -0.0065(5) -0.0015(5)
C12 0.0138(6) 0.0125(6) 0.0099(5) -0.0011(4) -0.0019(5) -0.0014(5)
C13 0.0183(6) 0.0107(6) 0.0084(5) -0.0005(4) -0.0030(5) -0.0020(5)
C14 0.0179(6) 0.0125(6) 0.0111(6) 0.0001(5) -0.0045(5) -0.0005(5)
C15 0.0216(7) 0.0120(6) 0.0141(6) -0.0019(5) -0.0039(5) 0.0006(5)
C16 0.0224(7) 0.0133(6) 0.0125(6) -0.0016(5) -0.0030(5) -0.0038(5)
C17 0.0260(7) 0.0141(7) 0.0214(7) -0.0049(5) -0.0008(6) -0.0047(5)
C18 0.0315(8) 0.0224(8) 0.0307(8) -0.0038(6) -0.0104(7) -0.0117(6)
C19 0.0375(9) 0.0172(8) 0.0333(9) 0.0049(6) -0.0081(7) -0.0074(7)
C20 0.0175(6) 0.0164(6) 0.0142(6) -0.0014(5) -0.0020(5) -0.0036(5)
C21 0.0173(6) 0.0129(6) 0.0099(5) -0.0005(5) -0.0022(5) -0.0016(5)
C22 0.0174(6) 0.0134(6) 0.0148(6) -0.0010(5) -0.0004(5) -0.0005(5)
C23 0.0191(7) 0.0253(8) 0.0370(9) -0.0057(7) -0.0068(7) 0.0025(6)
C24 0.0357(9) 0.0274(8) 0.0175(7) -0.0048(6) 0.0027(6) 0.0060(7)
C25 0.0167(6) 0.0149(6) 0.0189(6) -0.0001(5) -0.0039(5) 0.0012(5)
C26 0.0240(7) 0.0207(8) 0.0287(8) -0.0029(6) 0.0014(6) 0.0033(6)
C27 0.0213(7) 0.0240(8) 0.0272(8) 0.0040(6) -0.0101(6) 0.0005(6)
C28 0.0150(6) 0.0096(6) 0.0123(6) -0.0023(4) -0.0057(5) -0.0024(4)
C29 0.0144(6) 0.0112(6) 0.0139(6) -0.0026(5) -0.0048(5) -0.0018(5)
C30 0.0187(6) 0.0139(6) 0.0144(6) -0.0002(5) -0.0039(5) -0.0039(5)
C31 0.0226(7) 0.0126(6) 0.0192(7) -0.0007(5) -0.0088(5) -0.0004(5)
C32 0.0299(8) 0.0155(7) 0.0254(8) 0.0035(6) -0.0087(6) 0.0027(6)
C33 0.0490(11) 0.0142(7) 0.0486(11) -0.0001(7) -0.0251(9) 0.0017(7)
C34 0.0384(9) 0.0233(8) 0.0300(8) 0.0013(7) -0.0173(7) 0.0055(7)
C35 0.0189(6) 0.0156(6) 0.0203(7) -0.0036(5) -0.0071(5) 0.0038(5)
C36 0.0156(6) 0.0149(6) 0.0150(6) -0.0046(5) -0.0051(5) -0.0006(5)
C37 0.0161(6) 0.0195(7) 0.0173(6) -0.0048(5) -0.0014(5) 0.0010(5)
C38 0.0383(10) 0.0346(10) 0.0227(8) -0.0131(7) 0.0030(7) -0.0052(8)
C39 0.0179(7) 0.0489(11) 0.0306(9) -0.0100(8) -0.0029(6) -0.0058(7)
C40 0.0141(6) 0.0131(6) 0.0162(6) -0.0017(5) -0.0019(5) -0.0006(5)
C41 0.0171(6) 0.0270(8) 0.0255(7) -0.0054(6) -0.0062(6) 0.0004(6)
C42 0.0206(7) 0.0216(7) 0.0184(7) -0.0025(6) 0.0019(5) -0.0013(6)
C43 0.0163(6) 0.0145(6) 0.0088(5) -0.0020(5) -0.0005(5) -0.0032(5)
C44 0.0200(7) 0.0169(7) 0.0179(6) -0.0028(5) -0.0059(5) -0.0007(5)
C45 0.0178(6) 0.0230(7) 0.0165(6) -0.0019(5) -0.0053(5) -0.0035(5)
C46 0.0220(7) 0.0225(7) 0.0128(6) -0.0034(5) -0.0019(5) -0.0087(6)
C47 0.0244(7) 0.0158(7) 0.0198(7) -0.0065(5) -0.0024(6) -0.0026(5)
C48 0.0202(7) 0.0154(7) 0.0181(6) -0.0036(5) -0.0050(5) -0.0012(5)
C49 0.0196(6) 0.0151(6) 0.0153(6) -0.0006(5) -0.0055(5) -0.0036(5)
C50 0.0367(9) 0.0193(7) 0.0157(7) -0.0022(5) -0.0041(6) -0.0102(6)
C51 0.0440(10) 0.0292(9) 0.0164(7) 0.0010(6) -0.0035(7) -0.0156(8)
C52 0.0409(10) 0.0221(8) 0.0269(8) 0.0032(6) -0.0041(7) -0.0154(7)
C53 0.0395(9) 0.0186(8) 0.0295(8) -0.0052(6) -0.0039(7) -0.0115(7)
C54 0.0265(7) 0.0193(7) 0.0195(7) -0.0049(6) -0.0047(6) -0.0039(6)
C55 0.092(2) 0.0483(13) 0.0251(9) -0.0112(9) -0.0028(11) -0.0403(13)
C56 0.095(2) 0.0273(11) 0.0485(13) -0.0084(10) 0.0024(14) 0.0054(12)
C57 0.0446(12) 0.0521(14) 0.0451(12) 0.0010(10) -0.0072(10) 0.0104(10)
C58 0.0381(10) 0.0358(10) 0.0307(9) -0.0066(8) -0.0049(8) -0.0133(8)
C59 0.0350(10) 0.0703(16) 0.0269(9) 0.0018(9) -0.0079(8) -0.0171(10)
C60 0.0401(10) 0.0308(9) 0.0292(9) -0.0038(7) 0.0020(8) -0.0005(8)

loop_
_atom_type_symbol
_atom_type_description
_atom_type_scat_dispersion_real
_atom_type_scat_dispersion_imag
_atom_type_scat_source
C C 0.0033 0.0016 'International Tables Vol C Tables 4.2.6.8 and 6.1.1.4'
H H 0.0000 0.0000 'International Tables Vol C Tables 4.2.6.8 and 6.1.1.4'
P P 0.1023 0.0942 'International Tables Vol C Tables 4.2.6.8 and 6.1.1.4'
Ge Ge 0.1547 1.8001 'International Tables Vol C Tables 4.2.6.8 and 6.1.1.4'

loop_
_geom_angle_atom_site_label_1
_geom_angle_atom_site_label_2
_geom_angle_atom_site_label_3
_geom_angle
Ge2 Ge1 P1 80.210(10)
C2 Ge2 C7 108.34(5)
C2 Ge2 Ge1 113.57(4)
C7 Ge2 Ge1 136.94(4)
C43 P1 C49 103.82(6)
C43 P1 C1 108.29(6)
C49 P1 C1 102.52(6)
C43 P1 Ge1 113.67(5)
C49 P1 Ge1 112.02(5)
C1 P1 Ge1 115.35(5)
C6 C1 C2 121.05(12)
C6 C1 P1 122.89(11)
C2 C1 P1 115.78(10)
C3 C2 C1 118.32(12)
C3 C2 Ge2 126.50(10)
C1 C2 Ge2 115.04(10)
C4 C3 C2 120.57(13)
C4 C3 H4 119.7
C2 C3 H4 119.7
C5 C4 C3 120.51(14)
C5 C4 H3 119.7
C3 C4 H3 119.7
C4 C5 C6 120.01(14)
C4 C5 H2 120.0
C6 C5 H2 120.0
C5 C6 C1 119.53(13)
C5 C6 H1 120.2
C1 C6 H1 120.2
C12 C7 C8 119.29(11)
C12 C7 Ge2 122.13(9)
C8 C7 Ge2 118.53(9)
C9 C8 C7 119.95(12)
C9 C8 C28 118.34(11)
C7 C8 C28 121.63(11)
C10 C9 C8 120.59(12)
C10 C9 H30 119.7
C8 C9 H30 119.7
C9 C10 C11 119.74(12)
C9 C10 H29 120.1
C11 C10 H29 120.1
C10 C11 C12 121.15(12)
C10 C11 H5 119.4
C12 C11 H5 119.4
C11 C12 C7 119.15(12)
C11 C12 C13 117.29(11)
C7 C12 C13 123.50(11)
C21 C13 C14 119.63(12)
C21 C13 C12 119.91(12)
C14 C13 C12 120.17(12)
C15 C14 C13 118.97(13)
C15 C14 C25 118.02(12)
C13 C14 C25 123.00(12)
C16 C15 C14 122.48(13)
C16 C15 H21 118.8
C14 C15 H21 118.8
C15 C16 C20 117.82(13)
C15 C16 C17 118.85(13)
C20 C16 C17 123.33(13)
C16 C17 C18 113.65(13)
C16 C17 C19 111.32(12)
C18 C17 C19 110.21(14)
C16 C17 H6 107.1
C18 C17 H6 107.1
C19 C17 H6 107.1
C17 C18 H9 109.5
C17 C18 H8 109.5
H9 C18 H8 109.5
C17 C18 H7 109.5
H9 C18 H7 109.5
H8 C18 H7 109.5
C17 C19 H12 109.5
C17 C19 H10 109.5
H12 C19 H10 109.5
C17 C19 H11 109.5
H12 C19 H11 109.5
H10 C19 H11 109.5
C16 C20 C21 122.14(13)
C16 C20 H13 118.9
C21 C20 H13 118.9
C20 C21 C13 118.95(13)
C20 C21 C22 119.37(12)
C13 C21 C22 121.60(12)
C21 C22 C24 110.00(12)
C21 C22 C23 114.15(12)
C24 C22 C23 110.49(13)
C21 C22 H20 107.3
C24 C22 H20 107.3
C23 C22 H20 107.3
C22 C23 H16 109.5
C22 C23 H15 109.5
H16 C23 H15 109.5
C22 C23 H14 109.5
H16 C23 H14 109.5
H15 C23 H14 109.5
C22 C24 H17 109.5
C22 C24 H19 109.5
H17 C24 H19 109.5
C22 C24 H18 109.5
H17 C24 H18 109.5
H19 C24 H18 109.5
C14 C25 C26 112.33(12)
C14 C25 C27 111.16(12)
C26 C25 C27 109.51(12)
C14 C25 H25 107.9
C26 C25 H25 107.9
C27 C25 H25 107.9
C25 C26 H22 109.5
C25 C26 H23 109.5
H22 C26 H23 109.5
C25 C26 H24 109.5
H22 C26 H24 109.5
H23 C26 H24 109.5
C25 C27 H28 109.5
C25 C27 H27 109.5
H28 C27 H27 109.5
C25 C27 H26 109.5
H28 C27 H26 109.5
H27 C27 H26 109.5
C29 C28 C36 120.38(12)
C29 C28 C8 120.75(12)
C36 C28 C8 118.87(12)
C30 C29 C28 118.62(12)
C30 C29 C40 120.52(12)
C28 C29 C40 120.82(12)
C31 C30 C29 122.18(13)
C31 C30 H31 118.9
C29 C30 H31 118.9
C30 C31 C35 118.22(13)
C30 C31 C32 119.65(14)
C35 C31 C32 122.13(13)
C31 C32 C34 112.10(13)
C31 C32 C33 111.38(13)
C34 C32 C33 111.21(14)
C31 C32 H32 107.3
C34 C32 H32 107.3
C33 C32 H32 107.3
C32 C33 H33 109.5
C32 C33 H35 109.5
H33 C33 H35 109.5
C32 C33 H34 109.5
H33 C33 H34 109.5
H35 C33 H34 109.5
C32 C34 H38 109.5
C32 C34 H37 109.5
H38 C34 H37 109.5
C32 C34 H36 109.5
H38 C34 H36 109.5
H37 C34 H36 109.5
C31 C35 C36 121.82(13)
C31 C35 H39 119.1
C36 C35 H39 119.1
C35 C36 C28 118.75(13)
C35 C36 C37 119.32(13)
C28 C36 C37 121.93(12)
C36 C37 C39 111.50(12)
C36 C37 C38 111.77(13)
C39 C37 C38 111.05(14)
C36 C37 H46 107.4
C39 C37 H46 107.4
C38 C37 H46 107.4
C37 C38 H40 109.5
C37 C38 H41 109.5
H40 C38 H41 109.5
C37 C38 H42 109.5
H40 C38 H42 109.5
H41 C38 H42 109.5
C37 C39 H43 109.5
C37 C39 H45 109.5
H43 C39 H45 109.5
C37 C39 H44 109.5
H43 C39 H44 109.5
H45 C39 H44 109.5
C29 C40 C41 110.72(11)
C29 C40 C42 113.98(11)
C41 C40 C42 110.21(12)
C29 C40 H50 107.2
C41 C40 H50 107.2
C42 C40 H50 107.2
C40 C41 H47 109.5
C40 C41 H49 109.5
H47 C41 H49 109.5
C40 C41 H48 109.5
H47 C41 H48 109.5
H49 C41 H48 109.5
C40 C42 H51 109.5
C40 C42 H52 109.5
H51 C42 H52 109.5
C40 C42 H53 109.5
H51 C42 H53 109.5
H52 C42 H53 109.5
C48 C43 C44 119.35(12)
C48 C43 P1 123.24(10)
C44 C43 P1 117.36(10)
C45 C44 C43 120.35(13)
C45 C44 H58 119.8
C43 C44 H58 119.8
C46 C45 C44 120.10(13)
C46 C45 H54 120.0
C44 C45 H54 120.0
C47 C46 C45 119.80(13)
C47 C46 H57 120.1
C45 C46 H57 120.1
C46 C47 C48 120.47(14)
C46 C47 H56 119.8
C48 C47 H56 119.8
C43 C48 C47 119.91(13)
C43 C48 H55 120.0
C47 C48 H55 120.0
C54 C49 C50 119.50(14)
C54 C49 P1 119.12(11)
C50 C49 P1 121.23(11)
C51 C50 C49 120.29(14)
C51 C50 H63 119.9
C49 C50 H63 119.9
C52 C51 C50 119.83(15)
C52 C51 H59 120.1
C50 C51 H59 120.1
C53 C52 C51 120.05(15)
C53 C52 H60 120.0
C51 C52 H60 120.0
C52 C53 C54 120.56(15)
C52 C53 H61 119.7
C54 C53 H61 119.7
C53 C54 C49 119.77(14)
C53 C54 H62 120.1
C49 C54 H62 120.1
C59 C55 C56 120.19(19)
C59 C55 H64 119.9
C56 C55 H64 119.9
C57 C56 C55 119.8(2)
C57 C56 H69 120.1
C55 C56 H69 120.1
C58 C57 C56 119.7(2)
C58 C57 H66 120.1
C56 C57 H66 120.1
C57 C58 C60 120.21(19)
C57 C58 H65 119.9
C60 C58 H65 119.9
C55 C59 C60 119.5(2)
C55 C59 H67 120.2
C60 C59 H67 120.2
C58 C60 C59 120.6(2)
C58 C60 H68 119.7
C59 C60 H68 119.7

loop_
_geom_bond_atom_site_label_1
_geom_bond_atom_site_label_2
_geom_bond_distance
Ge1 Ge2 2.30597(19)
Ge1 P1 2.3894(4)
Ge2 C2 1.9563(14)
Ge2 C7 1.9699(12)
P1 C43 1.8147(13)
P1 C49 1.8223(15)
P1 C1 1.8230(14)
C1 C6 1.3947(19)
C1 C2 1.4014(18)
C2 C3 1.3962(19)
C3 C4 1.387(2)
C3 H4 0.9500
C4 C5 1.385(2)
C4 H3 0.9500
C5 C6 1.387(2)
C5 H2 0.9500
C6 H1 0.9500
C7 C12 1.4105(18)
C7 C8 1.4121(18)
C8 C9 1.3952(17)
C8 C28 1.5023(18)
C9 C10 1.3847(19)
C9 H30 0.9500
C10 C11 1.3883(19)
C10 H29 0.9500
C11 C12 1.3997(17)
C11 H5 0.9500
C12 C13 1.5052(18)
C13 C21 1.4128(19)
C13 C14 1.4147(19)
C14 C15 1.3940(19)
C14 C25 1.5223(19)
C15 C16 1.390(2)
C15 H21 0.9500
C16 C20 1.395(2)
C16 C17 1.522(2)
C17 C18 1.522(2)
C17 C19 1.528(2)
C17 H6 1.0000
C18 H9 0.9800
C18 H8 0.9800
C18 H7 0.9800
C19 H12 0.9800
C19 H10 0.9800
C19 H11 0.9800
C20 C21 1.4001(19)
C20 H13 0.9500
C21 C22 1.5259(19)
C22 C24 1.529(2)
C22 C23 1.532(2)
C22 H20 1.0000
C23 H16 0.9800
C23 H15 0.9800
C23 H14 0.9800
C24 H17 0.9800
C24 H19 0.9800
C24 H18 0.9800
C25 C26 1.535(2)
C25 C27 1.535(2)
C25 H25 1.0000
C26 H22 0.9800
C26 H23 0.9800
C26 H24 0.9800
C27 H28 0.9800
C27 H27 0.9800
C27 H26 0.9800
C28 C29 1.4068(19)
C28 C36 1.4077(19)
C29 C30 1.3946(18)
C29 C40 1.5213(19)
C30 C31 1.389(2)
C30 H31 0.9500
C31 C35 1.393(2)
C31 C32 1.520(2)
C32 C34 1.529(2)
C32 C33 1.531(2)
C32 H32 1.0000
C33 H33 0.9800
C33 H35 0.9800
C33 H34 0.9800
C34 H38 0.9800
C34 H37 0.9800
C34 H36 0.9800
C35 C36 1.3969(19)
C35 H39 0.9500
C36 C37 1.521(2)
C37 C39 1.523(2)
C37 C38 1.526(2)
C37 H46 1.0000
C38 H40 0.9800
C38 H41 0.9800
C38 H42 0.9800
C39 H43 0.9800
C39 H45 0.9800
C39 H44 0.9800
C40 C41 1.529(2)
C40 C42 1.531(2)
C40 H50 1.0000
C41 H47 0.9800
C41 H49 0.9800
C41 H48 0.9800
C42 H51 0.9800
C42 H52 0.9800
C42 H53 0.9800
C43 C48 1.3907(19)
C43 C44 1.3952(19)
C44 C45 1.3907(19)
C44 H58 0.9500
C45 C46 1.388(2)
C45 H54 0.9500
C46 C47 1.381(2)
C46 H57 0.9500
C47 C48 1.3979(19)
C47 H56 0.9500
C48 H55 0.9500
C49 C54 1.393(2)
C49 C50 1.399(2)
C50 C51 1.388(2)
C50 H63 0.9500
C51 C52 1.387(2)
C51 H59 0.9500
C52 C53 1.386(2)
C52 H60 0.9500
C53 C54 1.386(2)
C53 H61 0.9500
C54 H62 0.9500
C55 C59 1.372(4)
C55 C56 1.383(4)
C55 H64 0.9500
C56 C57 1.381(4)
C56 H69 0.9500
C57 C58 1.370(3)
C57 H66 0.9500
C58 C60 1.371(3)
C58 H65 0.9500
C59 C60 1.374(3)
C59 H67 0.9500
C60 H68 0.9500

loop_
_geom_torsion_atom_site_label_1
_geom_torsion_atom_site_label_2
_geom_torsion_atom_site_label_3
_geom_torsion_atom_site_label_4
_geom_torsion
C43 P1 C1 C6 55.04(13)
C49 P1 C1 C6 -54.29(13)
Ge1 P1 C1 C6 -176.32(10)
C43 P1 C1 C2 -131.05(10)
C49 P1 C1 C2 119.62(11)
Ge1 P1 C1 C2 -2.40(12)
C6 C1 C2 C3 -0.7(2)
P1 C1 C2 C3 -174.78(10)
C6 C1 C2 Ge2 175.28(11)
P1 C1 C2 Ge2 1.24(14)
C1 C2 C3 C4 0.8(2)
Ge2 C2 C3 C4 -174.70(11)
C2 C3 C4 C5 -1.0(2)
C3 C4 C5 C6 1.1(2)
C4 C5 C6 C1 -1.1(2)
C2 C1 C6 C5 0.9(2)
P1 C1 C6 C5 174.48(11)
C12 C7 C8 C9 3.80(19)
Ge2 C7 C8 C9 -173.56(10)
C12 C7 C8 C28 -172.96(12)
Ge2 C7 C8 C28 9.68(17)
C7 C8 C9 C10 -1.5(2)
C28 C8 C9 C10 175.37(13)
C8 C9 C10 C11 -1.9(2)
C9 C10 C11 C12 2.9(2)
C10 C11 C12 C7 -0.6(2)
C10 C11 C12 C13 -177.79(14)
C8 C7 C12 C11 -2.75(19)
Ge2 C7 C12 C11 174.51(10)
C8 C7 C12 C13 174.25(12)
Ge2 C7 C12 C13 -8.49(18)
C11 C12 C13 C21 105.69(15)
C7 C12 C13 C21 -71.37(17)
C11 C12 C13 C14 -68.14(17)
C7 C12 C13 C14 114.80(15)
C21 C13 C14 C15 -0.34(18)
C12 C13 C14 C15 173.51(12)
C21 C13 C14 C25 -179.73(12)
C12 C13 C14 C25 -5.88(19)
C13 C14 C15 C16 -0.3(2)
C25 C14 C15 C16 179.08(12)
C14 C15 C16 C20 0.6(2)
C14 C15 C16 C17 179.92(13)
C15 C16 C17 C18 -159.64(13)
C20 C16 C17 C18 19.6(2)
C15 C16 C17 C19 75.21(17)
C20 C16 C17 C19 -105.51(16)
C15 C16 C20 C21 -0.2(2)
C17 C16 C20 C21 -179.48(13)
C16 C20 C21 C13 -0.5(2)
C16 C20 C21 C22 -177.03(12)
C14 C13 C21 C20 0.72(18)
C12 C13 C21 C20 -173.15(12)
C14 C13 C21 C22 177.22(12)
C12 C13 C21 C22 3.35(18)
C20 C21 C22 C24 91.98(15)
C13 C21 C22 C24 -84.50(16)
C20 C21 C22 C23 -32.87(18)
C13 C21 C22 C23 150.65(13)
C15 C14 C25 C26 50.77(17)
C13 C14 C25 C26 -129.83(14)
C15 C14 C25 C27 -72.33(16)
C13 C14 C25 C27 107.07(15)
C9 C8 C28 C29 97.10(15)
C7 C8 C28 C29 -86.09(16)
C9 C8 C28 C36 -81.96(16)
C7 C8 C28 C36 94.85(15)
C36 C28 C29 C30 -1.71(18)
C8 C28 C29 C30 179.25(11)
C36 C28 C29 C40 176.07(12)
C8 C28 C29 C40 -2.97(18)
C28 C29 C30 C31 0.5(2)
C40 C29 C30 C31 -177.24(12)
C29 C30 C31 C35 0.5(2)
C29 C30 C31 C32 -179.98(13)
C30 C31 C32 C34 123.28(16)
C35 C31 C32 C34 -57.2(2)
C30 C31 C32 C33 -111.39(17)
C35 C31 C32 C33 68.13(19)
C30 C31 C35 C36 -0.4(2)
C32 C31 C35 C36 -179.88(13)
C31 C35 C36 C28 -0.8(2)
C31 C35 C36 C37 179.81(13)
C29 C28 C36 C35 1.82(18)
C8 C28 C36 C35 -179.12(12)
C29 C28 C36 C37 -178.79(12)
C8 C28 C36 C37 0.27(18)
C35 C36 C37 C39 65.05(17)
C28 C36 C37 C39 -114.34(15)
C35 C36 C37 C38 -59.91(17)
C28 C36 C37 C38 120.70(15)
C30 C29 C40 C41 92.36(15)
C28 C29 C40 C41 -85.38(15)
C30 C29 C40 C42 -32.57(18)
C28 C29 C40 C42 149.69(12)
C49 P1 C43 C48 118.04(12)
C1 P1 C43 C48 9.60(14)
Ge1 P1 C43 C48 -119.99(11)
C49 P1 C43 C44 -64.46(12)
C1 P1 C43 C44 -172.91(11)
Ge1 P1 C43 C44 57.50(12)
C48 C43 C44 C45 -0.8(2)
P1 C43 C44 C45 -178.44(11)
C43 C44 C45 C46 1.2(2)
C44 C45 C46 C47 -1.0(2)
C45 C46 C47 C48 0.5(2)
C44 C43 C48 C47 0.3(2)
P1 C43 C48 C47 177.77(11)
C46 C47 C48 C43 -0.2(2)
C43 P1 C49 C54 156.91(12)
C1 P1 C49 C54 -90.41(13)
Ge1 P1 C49 C54 33.85(13)
C43 P1 C49 C50 -27.54(14)
C1 P1 C49 C50 85.14(14)
Ge1 P1 C49 C50 -150.59(12)
C54 C49 C50 C51 0.2(2)
P1 C49 C50 C51 -175.35(14)
C49 C50 C51 C52 -0.1(3)
C50 C51 C52 C53 0.1(3)
C51 C52 C53 C54 -0.1(3)
C52 C53 C54 C49 0.1(3)
C50 C49 C54 C53 -0.2(2)
P1 C49 C54 C53 175.46(13)
C59 C55 C56 C57 -0.6(4)
C55 C56 C57 C58 -0.3(4)
C56 C57 C58 C60 1.0(3)
C56 C55 C59 C60 0.8(3)
C57 C58 C60 C59 -0.9(3)
C55 C59 C60 C58 0.0(3)
